data_2003458
loop_
_publ_author_name
'Kariuki, B. M.'
'Jones, W.'

_publ_section_title
;
 Three Polymorphs of Potassium 4-Sulfonatobenzoic Acid
;
_journal_issue 5
_journal_name_full 'Acta Crystallographica Section C'
_journal_page_first 867
_journal_page_last 871
_journal_paper_doi 10.1107/S0108270194012485
_journal_volume 51
_journal_year 1995
_chemical_formula_sum 'C7 H5 K O5 S'
_chemical_formula_weight 240.27
_chemical_name_systematic
;
 Potassium 4-sulfonatobenzoic acid
;
_space_group_IT_number 2
_symmetry_cell_setting triclinic
_symmetry_space_group_name_Hall '-P 1'
_symmetry_space_group_name_H-M 'P -1'
_audit_creation_method SHELXL
_cell_angle_alpha 103.832(10)
_cell_angle_beta 99.202(10)
_cell_angle_gamma 100.707(10)
_cell_formula_units_Z 2
_cell_length_a 6.3113(10)
_cell_length_b 7.5404(10)
_cell_length_c 9.8868(10)
_cell_measurement_reflns_used 25
_cell_measurement_temperature 293(2)
_cell_measurement_theta_max 13
_cell_measurement_theta_min 9
_cell_volume 438.50(11)
_computing_cell_refinement 'Enraf Nonius CAD-4 software'
_computing_data_collection 'Enraf Nonius CAD-4 software'
_computing_molecular_graphics 'DTMM (Crabbe & Appleyard, 1991)'
_computing_publication_material SHELXL93
_computing_structure_refinement 'SHELXL93 (Sheldrick, 1994)'
_computing_structure_solution 'SHELXS86 (Sheldrick, 1990)'
_diffrn_ambient_temperature 293(2)
_diffrn_measurement_device 'Enraf Nonius CAD-4 diffractometer'
_diffrn_measurement_method 2\q/\w
_diffrn_radiation_monochromator graphite
_diffrn_radiation_source 'fine-focus sealed tube'
_diffrn_radiation_type 'Mo K\a'
_diffrn_radiation_wavelength 0.71069
_diffrn_reflns_av_R_equivalents 0.0118
_diffrn_reflns_av_sigmaI/netI 0.0500
_diffrn_reflns_limit_h_max 8
_diffrn_reflns_limit_h_min -8
_diffrn_reflns_limit_k_max 10
_diffrn_reflns_limit_k_min -10
_diffrn_reflns_limit_l_max 13
_diffrn_reflns_limit_l_min 0
_diffrn_reflns_number 2691
_diffrn_reflns_theta_max 29.96
_diffrn_reflns_theta_min 2.17
_diffrn_standards_decay_% 0
_diffrn_standards_interval_count 100
_diffrn_standards_interval_time 180
_diffrn_standards_number 3
_exptl_absorpt_coefficient_mu 0.834
_exptl_absorpt_correction_type none
_exptl_crystal_colour Colourless
_exptl_crystal_density_diffrn 1.820
_exptl_crystal_description 'Transparent prisms'
_exptl_crystal_F_000 244
_exptl_crystal_size_max 0.3
_exptl_crystal_size_mid 0.1
_exptl_crystal_size_min 0.1
_refine_diff_density_max 0.466
_refine_diff_density_min -0.397
_refine_ls_extinction_coef 0.002(3)
_refine_ls_extinction_method 'SHELXL93 (Sheldrick, 1994)'
_refine_ls_goodness_of_fit_all 1.070
_refine_ls_goodness_of_fit_obs 1.165
_refine_ls_matrix_type full
_refine_ls_number_parameters 136
_refine_ls_number_reflns 2554
_refine_ls_number_restraints 0
_refine_ls_restrained_S_all 1.070
_refine_ls_restrained_S_obs 1.165
_refine_ls_R_factor_all 0.0438
_refine_ls_R_factor_obs 0.0299
_refine_ls_shift/esd_max 0.001
_refine_ls_shift/esd_mean 0.000
_refine_ls_structure_factor_coef Fsqd
_refine_ls_weighting_details w=1/[\s^2^(Fo^2^)+(0.0470P)^2^+0.0657P]
_refine_ls_weighting_scheme calc
_refine_ls_wR_factor_all 0.0849
_refine_ls_wR_factor_obs 0.0821
_reflns_number_observed 2040
_reflns_number_total 2554
_reflns_observed_criterion >2sigma(I)
_cod_data_source_file hu1119.cif
_cod_data_source_block ksbaht
_cod_depositor_comments
;
The following automatic conversions were performed:

'_symmetry_cell_setting' value 'Triclinic' changed to 'triclinic'
according to /home/saulius/struct/CIF-dictionaries/cif_core.dic
dictionary named 'cif_core.dic' version 2.4.1 from 2010-06-29.

Automatic conversion script
Id: cif_fix_values 1715 2011-07-08 13:25:40Z adriana 

The following automatic conversions were performed:

'_refine_ls_weighting_scheme' value 'calc
w=1/[\s^2^(Fo^2^)+(0.0470P)^2^+0.0657P]' was changed to 'calc'. New
tag '_refine_ls_weighting_details' was created. The value of the new
tag was set to 'w=1/[\s^2^(Fo^2^)+(0.0470P)^2^+0.0657P]'.

Automatic conversion script
Id: cif_fix_values 3143 2015-03-26 13:38:13Z robertas 
;
_cod_original_cell_volume 438.49(10)
_cod_database_code 2003458

loop_
_symmetry_equiv_pos_as_xyz
'x, y, z'
'-x, -y, -z'

loop_
_atom_site_aniso_label
_atom_site_aniso_U_11
_atom_site_aniso_U_12
_atom_site_aniso_U_13
_atom_site_aniso_U_22
_atom_site_aniso_U_23
_atom_site_aniso_U_33
K1 0.0367(2) 0.01064(14) 0.01718(15) 0.0307(2) 0.01440(14) 0.0349(2)
S1 0.0309(2) 0.00835(14) 0.00902(13) 0.0256(2) 0.00932(13) 0.0184(2)
O1 0.0326(7) 0.0069(6) 0.0155(5) 0.0689(10) 0.0190(6) 0.0332(6)
O2 0.0533(8) 0.0266(6) 0.0193(6) 0.0454(7) 0.0286(6) 0.0402(7)
O3 0.0866(11) 0.0039(6) 0.0132(6) 0.0274(6) 0.0075(5) 0.0209(6)
O4 0.0414(7) 0.0152(6) 0.0122(5) 0.0495(8) 0.0177(5) 0.0239(6)
O5 0.0417(7) 0.0225(7) 0.0211(6) 0.0745(10) 0.0247(7) 0.0333(7)
C1 0.0268(7) 0.0074(6) 0.0077(5) 0.0269(7) 0.0079(5) 0.0179(6)
C2 0.0292(8) 0.0213(8) 0.0097(6) 0.0625(12) 0.0216(8) 0.0269(8)
C3 0.0274(8) 0.0193(8) 0.0135(6) 0.0633(12) 0.0211(8) 0.0295(8)
C4 0.0287(7) 0.0074(6) 0.0086(5) 0.0306(7) 0.0077(5) 0.0186(6)
C5 0.0307(8) 0.0204(7) 0.0098(6) 0.0527(10) 0.0190(7) 0.0245(7)
C6 0.0286(8) 0.0195(7) 0.0135(6) 0.0540(10) 0.0194(7) 0.0262(7)
C7 0.0332(8) 0.0071(6) 0.0092(6) 0.0344(8) 0.0085(6) 0.0205(7)

loop_
_atom_site_label
_atom_site_occupancy
_atom_site_fract_x
_atom_site_fract_y
_atom_site_fract_z
_atom_site_U_iso_or_equiv
_atom_site_thermal_displace_type
_atom_site_calc_flag
_atom_site_refinement_flags
_atom_site_type_symbol
K1 1 -0.20683(6) 0.74425(5) 0.45351(4) 0.03168(11) Uani d . K
S1 1 0.35166(6) 0.80987(5) 0.64833(4) 0.02373(11) Uani d . S
O1 1 0.5857(2) 0.8786(2) 0.66607(14) 0.0437(3) Uani d . O
O2 1 0.2203(2) 0.9371(2) 0.61401(14) 0.0402(3) Uani d . O
O3 1 0.2704(3) 0.6236(2) 0.54658(13) 0.0459(4) Uani d . O
O4 1 0.3346(2) 0.6411(2) 1.28506(13) 0.0357(3) Uani d . O
O5 1 0.0068(2) 0.7113(2) 1.24144(14) 0.0454(3) Uani d . O
C1 1 0.3047(2) 0.7808(2) 0.81470(15) 0.0231(3) Uani d . C
C2 1 0.1094(3) 0.8050(3) 0.8550(2) 0.0360(4) Uani d . C
H2 1 0.0030(3) 0.8390(3) 0.7962(2) 0.059(7) Uiso calc R H
C3 1 0.0747(3) 0.7776(3) 0.9843(2) 0.0365(4) Uani d . C
H3 1 -0.0564(3) 0.7929(3) 1.0120(2) 0.059(7) Uiso calc R H
C4 1 0.2330(3) 0.7278(2) 1.0729(2) 0.0253(3) Uani d . C
H4 1 0.2987(40) 0.6325(33) 1.3640(26) 0.051(7) Uiso d . H
C5 1 0.4299(3) 0.7093(3) 1.0337(2) 0.0325(4) Uani d . C
H5 1 0.5387(3) 0.6802(3) 1.0942(2) 0.068(8) Uiso calc R H
C6 1 0.4650(3) 0.7344(3) 0.9033(2) 0.0325(4) Uani d . C
H6 1 0.5964(3) 0.7199(3) 0.8758(2) 0.044(6) Uiso calc R H
C7 1 0.1793(3) 0.6953(2) 1.2078(2) 0.0289(3) Uani d . C

loop_
_atom_type_symbol
_atom_type_description
_atom_type_scat_source
_atom_type_scat_dispersion_real
_atom_type_scat_dispersion_imag
C C 'International Tables Vol C Tables 4.2.6.8 and 6.1.1.4' 0.0033 0.001
H H 'International Tables Vol C Tables 4.2.6.8 and 6.1.1.4' 0.0000 0.000
O O 'International Tables Vol C Tables 4.2.6.8 and 6.1.1.4' 0.0106 0.006
S S 'International Tables Vol C Tables 4.2.6.8 and 6.1.1.4' 0.1246 0.123
K K 'International Tables Vol C Tables 4.2.6.8 and 6.1.1.4' 0.2009 0.249

loop_
_geom_angle_atom_site_label_1
_geom_angle_atom_site_label_2
_geom_angle_atom_site_label_3
_geom_angle_site_symmetry_1
_geom_angle_site_symmetry_3
_geom_angle
_geom_angle_publ_flag
O2 K1 O5 2_576 1_554 78.86(5) ?
O2 K1 O3 2_576 2_566 164.51(5) ?
O5 K1 O3 1_554 2_566 95.54(5) ?
O2 K1 O1 2_576 1_455 85.37(4) ?
O5 K1 O1 1_554 1_455 163.97(5) ?
O3 K1 O1 2_566 1_455 100.46(5) ?
O2 K1 O2 2_576 . 85.00(4) ?
O5 K1 O2 1_554 . 81.63(4) ?
O3 K1 O2 2_566 . 108.65(4) ?
O1 K1 O2 1_455 . 94.19(4) ?
O2 K1 O4 2_576 1_454 80.71(4) ?
O5 K1 O4 1_554 1_454 99.19(4) ?
O3 K1 O4 2_566 1_454 86.03(5) ?
O1 K1 O4 1_455 1_454 80.95(4) ?
O2 K1 O4 . 1_454 165.21(4) ?
O2 K1 O3 2_576 . 122.22(4) ?
O5 K1 O3 1_554 . 69.43(4) ?
O3 K1 O3 2_566 . 67.75(5) ?
O1 K1 O3 1_455 . 117.89(4) ?
O2 K1 O3 . . 44.49(4) ?
O4 K1 O3 1_454 . 149.45(4) ?
O2 K1 S1 2_576 . 105.62(4) ?
O5 K1 S1 1_554 . 79.46(3) ?
O3 K1 S1 2_566 . 87.29(4) ?
O1 K1 S1 1_455 . 102.25(3) ?
O2 K1 S1 . . 21.70(3) ?
O4 K1 S1 1_454 . 173.02(3) ?
O3 K1 S1 . . 23.82(2) ?
O2 K1 S1 2_576 1_455 89.45(3) ?
O5 K1 S1 1_554 1_455 159.83(3) ?
O3 K1 S1 2_566 1_455 91.46(4) ?
O1 K1 S1 1_455 1_455 19.89(3) ?
O2 K1 S1 . 1_455 113.96(3) ?
O4 K1 S1 1_454 1_455 62.38(3) ?
O3 K1 S1 . 1_455 130.59(2) ?
S1 K1 S1 . 1_455 119.85(2) ?
O2 K1 K1 2_576 2_576 44.11(3) ?
O5 K1 K1 1_554 2_576 76.78(4) ?
O3 K1 K1 2_566 2_576 148.95(4) ?
O1 K1 K1 1_455 2_576 89.88(3) ?
O2 K1 K1 . 2_576 40.89(3) ?
O4 K1 K1 1_454 2_576 124.71(3) ?
O3 K1 K1 . 2_576 81.49(3) ?
S1 K1 K1 . 2_576 61.82(2) ?
S1 K1 K1 1_455 2_576 106.11(2) ?
O1 S1 O2 . . 114.61(9) ?
O1 S1 O3 . . 112.10(9) ?
O2 S1 O3 . . 110.81(9) ?
O S1 O(mean) . . 112.51(9) y
O1 S1 C1 . . 107.07(7) ?
O2 S1 C1 . . 105.78(7) ?
O3 S1 C1 . . 105.81(7) ?
O S1 C(mean) . . 106.22(7) y
O1 S1 K1 . . 150.03(6) ?
O2 S1 K1 . . 46.33(6) ?
O3 S1 K1 . . 68.01(7) ?
C1 S1 K1 . . 101.28(5) ?
O1 S1 K1 . 1_655 40.40(6) ?
O2 S1 K1 . 1_655 116.99(5) ?
O3 S1 K1 . 1_655 74.81(7) ?
C1 S1 K1 . 1_655 134.06(5) ?
K1 S1 K1 . 1_655 119.85(2) ?
S1 O1 K1 . 1_655 119.71(8) ?
S1 O2 K1 . 2_576 147.76(9) ?
S1 O2 K1 . . 111.96(8) ?
K1 O2 K1 2_576 . 95.01(4) ?
S1 O3 K1 . 2_566 138.79(7) ?
S1 O3 K1 . . 88.17(7) ?
K1 O3 K1 2_566 . 112.25(5) ?
C7 O4 K1 . 1_656 146.28(11) ?
C7 O4 H4 . . 109.8(17) ?
K1 O4 H4 1_656 . 84.6(17) ?
C7 O5 K1 . 1_556 145.21(12) ?
C6 C1 C2 . . 120.59(14) ?
C6 C1 S1 . . 119.27(11) y
C2 C1 S1 . . 120.14(12) y
C1 C2 C3 . . 119.03(15) ?
C1 C2 H2 . . 120.48(9) ?
C3 C2 H2 . . 120.48(10) ?
C4 C3 C2 . . 120.80(15) ?
C4 C3 H3 . . 119.60(9) ?
C2 C3 H3 . . 119.60(10) ?
C5 C4 C3 . . 119.76(14) ?
C5 C4 C7 . . 122.97(14) y
C3 C4 C7 . . 117.27(14) y
C4 C5 C6 . . 119.77(15) ?
C4 C5 H5 . . 120.11(9) ?
C6 C5 H5 . . 120.11(10) ?
C1 C6 C5 . . 120.01(15) ?
C1 C6 H6 . . 119.99(9) ?
C5 C6 H6 . . 119.99(10) ?
C C C(ring-mean) . . 119.99(18) y
O5 C7 O4 . . 123.08(15) y
O5 C7 C4 . . 122.7(2) y
O4 C7 C4 . . 114.17(14) y

loop_
_geom_bond_atom_site_label_1
_geom_bond_atom_site_label_2
_geom_bond_site_symmetry_2
_geom_bond_distance
_geom_bond_publ_flag
K1 O2 2_576 2.6555(13) y
K1 O5 1_554 2.6562(13) y
K1 O3 2_566 2.7277(13) y
K1 O1 1_455 2.7410(14) y
K1 O2 . 2.824(2) y
K1 O4 1_454 2.9591(15) y
K1 O3 . 3.358(2) y
K1 S1 . 3.6199(8) ?
K1 S1 1_455 3.6732(7) ?
K1 K1 2_576 4.0414(10) ?
S1 O1 . 1.4388(14) ?
S1 O2 . 1.4433(12) ?
S1 O3 . 1.4626(13) ?
S1 O(mean) . 1.4482(13) y
S1 C1 . 1.7735(14) y
S1 K1 1_655 3.6732(7) ?
O1 K1 1_655 2.7410(14) ?
O2 K1 2_576 2.6556(13) ?
O3 K1 2_566 2.7277(13) ?
O4 C7 . 1.331(2) y
O4 K1 1_656 2.9591(15) ?
O4 H4 . 0.86(2) ?
O5 C7 . 1.206(2) ?
O5 K1 1_556 2.6562(13) ?
C1 C6 . 1.381(2) ?
C1 C2 . 1.384(2) ?
C2 C3 . 1.387(2) ?
C2 H2 . 0.93 ?
C3 C4 . 1.387(2) ?
C3 H3 . 0.93 ?
C4 C5 . 1.381(2) ?
C4 C7 . 1.492(2) y
C5 C6 . 1.393(2) ?
C C(ring-mean) . 1.386(2) y
O3 O4 1_554 2.710(2) y
C5 H5 . 0.93 ?
C6 H6 . 0.93 ?

loop_
_geom_torsion_atom_site_label_1
_geom_torsion_atom_site_label_2
_geom_torsion_atom_site_label_3
_geom_torsion_atom_site_label_4
_geom_torsion_site_symmetry_1
_geom_torsion_site_symmetry_4
_geom_torsion
O2 K1 S1 O1 2_576 . -41.12(13)
O5 K1 S1 O1 1_554 . 34.04(14)
O3 K1 S1 O1 2_566 . 130.19(13)
O1 K1 S1 O1 1_455 . -129.7(2)
O2 K1 S1 O1 . . -59.80(15)
O4 K1 S1 O1 1_454 . 113.5(2)
O3 K1 S1 O1 . . 96.42(14)
S1 K1 S1 O1 1_455 . -139.69(13)
K1 K1 S1 O1 2_576 . -46.51(13)
O2 K1 S1 O2 2_576 . 18.68(10)
O5 K1 S1 O2 1_554 . 93.84(8)
O3 K1 S1 O2 2_566 . -170.01(8)
O1 K1 S1 O2 1_455 . -69.89(8)
O2 K1 S1 O2 . . 0.0
O4 K1 S1 O2 1_454 . 173.3(2)
O3 K1 S1 O2 . . 156.22(9)
S1 K1 S1 O2 1_455 . -79.89(7)
K1 K1 S1 O2 2_576 . 13.29(7)
O2 K1 S1 O3 2_576 . -137.55(6)
O5 K1 S1 O3 1_554 . -62.38(6)
O3 K1 S1 O3 2_566 . 33.76(8)
O1 K1 S1 O3 1_455 . 133.88(6)
O2 K1 S1 O3 . . -156.22(9)
O4 K1 S1 O3 1_454 . 17.1(2)
O3 K1 S1 O3 . . 0.0
S1 K1 S1 O3 1_455 . 123.89(5)
K1 K1 S1 O3 2_576 . -142.93(6)
O2 K1 S1 C1 2_576 . 119.81(6)
O5 K1 S1 C1 1_554 . -165.03(6)
O3 K1 S1 C1 2_566 . -68.88(6)
O1 K1 S1 C1 1_455 . 31.24(6)
O2 K1 S1 C1 . . 101.13(9)
O4 K1 S1 C1 1_454 . -85.5(2)
O3 K1 S1 C1 . . -102.65(8)
S1 K1 S1 C1 1_455 . 21.24(5)
K1 K1 S1 C1 2_576 . 114.42(5)
O2 K1 S1 K1 2_576 1_655 -81.43(4)
O5 K1 S1 K1 1_554 1_655 -6.27(4)
O3 K1 S1 K1 2_566 1_655 89.88(3)
O1 K1 S1 K1 1_455 1_655 -170.00(3)
O2 K1 S1 K1 . 1_655 -100.11(7)
O4 K1 S1 K1 1_454 1_655 73.2(2)
O3 K1 S1 K1 . 1_655 56.11(5)
S1 K1 S1 K1 1_455 1_655 180.0
K1 K1 S1 K1 2_576 1_655 -86.82(2)
O2 S1 O1 K1 . 1_655 -103.42(10)
O3 S1 O1 K1 . 1_655 24.00(11)
C1 S1 O1 K1 . 1_655 139.61(7)
K1 S1 O1 K1 . 1_655 -60.0(2)
K1 S1 O1 K1 1_655 1_655 0.0
O1 S1 O2 K1 . 2_576 7.0(2)
O3 S1 O2 K1 . 2_576 -121.1(2)
C1 S1 O2 K1 . 2_576 124.68(14)
K1 S1 O2 K1 . 2_576 -144.7(2)
K1 S1 O2 K1 1_655 2_576 -38.1(2)
O1 S1 O2 K1 . . 151.65(7)
O3 S1 O2 K1 . . 23.57(9)
C1 S1 O2 K1 . . -90.65(8)
K1 S1 O2 K1 . . 0.0
K1 S1 O2 K1 1_655 . 106.62(5)
O2 K1 O2 S1 2_576 . -161.96(10)
O5 K1 O2 S1 1_554 . -82.51(7)
O3 K1 O2 S1 2_566 . 10.54(8)
O1 K1 O2 S1 1_455 . 113.06(7)
O4 K1 O2 S1 1_454 . -176.83(10)
O3 K1 O2 S1 . . -13.43(5)
S1 K1 O2 S1 . . 0.0
S1 K1 O2 S1 1_455 . 110.87(7)
K1 K1 O2 S1 2_576 . -161.97(9)
O2 K1 O2 K1 2_576 2_576 0.0
O5 K1 O2 K1 1_554 2_576 79.45(5)
O3 K1 O2 K1 2_566 2_576 172.50(4)
O1 K1 O2 K1 1_455 2_576 -84.97(5)
O4 K1 O2 K1 1_454 2_576 -14.9(2)
O3 K1 O2 K1 . 2_576 148.53(6)
S1 K1 O2 K1 . 2_576 161.97(9)
S1 K1 O2 K1 1_455 2_576 -87.17(4)
K1 K1 O2 K1 2_576 2_576 0.0
O1 S1 O3 K1 . 2_566 89.81(14)
O2 S1 O3 K1 . 2_566 -140.76(13)
C1 S1 O3 K1 . 2_566 -26.6(2)
K1 S1 O3 K1 . 2_566 -122.58(14)
K1 S1 O3 K1 1_655 2_566 105.67(14)
O1 S1 O3 K1 . . -147.60(6)
O2 S1 O3 K1 . . -18.18(7)
C1 S1 O3 K1 . . 96.03(6)
K1 S1 O3 K1 . . 0.0
K1 S1 O3 K1 1_655 . -131.75(3)
O2 K1 O3 S1 2_576 . 50.21(7)
O5 K1 O3 S1 1_554 . 111.50(7)
O3 K1 O3 S1 2_566 . -143.14(8)
O1 K1 O3 S1 1_455 . -52.83(7)
O2 K1 O3 S1 . . 12.28(5)
O4 K1 O3 S1 1_454 . -175.97(5)
S1 K1 O3 S1 . . 0.0
S1 K1 O3 S1 1_455 . -71.46(6)
K1 K1 O3 S1 2_576 . 32.49(5)
O2 K1 O3 K1 2_576 2_566 -166.64(5)
O5 K1 O3 K1 1_554 2_566 -105.36(5)
O3 K1 O3 K1 2_566 2_566 0.0
O1 K1 O3 K1 1_455 2_566 90.31(5)
O2 K1 O3 K1 . 2_566 155.43(7)
O4 K1 O3 K1 1_454 2_566 -32.83(8)
S1 K1 O3 K1 . 2_566 143.14(8)
S1 K1 O3 K1 1_455 2_566 71.68(5)
K1 K1 O3 K1 2_576 2_566 175.64(4)
O1 S1 C1 C6 . . -31.0(2)
O2 S1 C1 C6 . . -153.59(14)
O3 S1 C1 C6 . . 88.8(2)
K1 S1 C1 C6 . . 158.88(13)
K1 S1 C1 C6 1_655 . 4.8(2)
O1 S1 C1 C2 . . 148.92(15)
O2 S1 C1 C2 . . 26.3(2)
O3 S1 C1 C2 . . -91.3(2)
K1 S1 C1 C2 . . -21.2(2)
K1 S1 C1 C2 1_655 . -175.32(12)
C6 C1 C2 C3 . . -1.5(3)
S1 C1 C2 C3 . . 178.66(15)
C1 C2 C3 C4 . . 0.3(3)
C2 C3 C4 C5 . . 1.5(3)
C2 C3 C4 C7 . . -178.1(2)
C3 C4 C5 C6 . . -2.2(3)
C7 C4 C5 C6 . . 177.4(2)
C2 C1 C6 C5 . . 0.7(3)
S1 C1 C6 C5 . . -179.38(14)
C4 C5 C6 C1 . . 1.1(3)
K1 O5 C7 O4 1_556 . 17.7(4)
K1 O5 C7 C4 1_556 . -164.68(15)
K1 O4 C7 O5 1_656 . -117.4(2)
K1 O4 C7 C4 1_656 . 64.8(2)
C5 C4 C7 O5 . . -179.8(2)
C3 C4 C7 O5 . . -0.2(3)
C5 C4 C7 O4 . . -2.1(2)
C3 C4 C7 O4 . . 177.6(2)
